data_7221557
loop_
_publ_author_name
'Yang, Chun-Hua'
'Fan, Wen-Wen'
'Liu, Gong-Qing'
'Duan, Lili'
'Li, Lin'
'Li, Yue-Ming'

_publ_section_title
;
 On the understanding of BF3&#x00B7;Et2O-promoted intra- and
 intermolecular amination and oxygenation of unfunctionalized olefins
;
_journal_issue 75
_journal_name_full 'RSC Adv.'
_journal_page_first 61081
_journal_paper_doi 10.1039/C5RA10513G
_journal_volume 5
_journal_year 2015
_chemical_formula_sum 'C19 H29 N O2 S'
_chemical_formula_weight 335.49
_chemical_name_systematic 2h
_space_group_IT_number 33
_symmetry_cell_setting orthorhombic
_symmetry_space_group_name_Hall 'P 2c -2n'
_symmetry_space_group_name_H-M 'P n a 21'
_atom_sites_solution_hydrogens geom
_atom_sites_solution_primary direct
_atom_sites_solution_secondary difmap
_audit_creation_method SHELXL-97
_audit_update_record
;
2015-05-31 deposited with the CCDC.
2015-07-08 downloaded from the CCDC.
;
_cell_angle_alpha 90.00
_cell_angle_beta 90.00
_cell_angle_gamma 90.00
_cell_formula_units_Z 4
_cell_length_a 9.2889(19)
_cell_length_b 17.158(3)
_cell_length_c 11.652(2)
_cell_measurement_reflns_used 5069
_cell_measurement_temperature 293(2)
_cell_measurement_theta_max 28.1199
_cell_measurement_theta_min 2.1925
_cell_volume 1857.1(6)
_computing_cell_refinement crystalclear
_computing_data_collection crystalclear
_computing_data_reduction crystalclear
_computing_molecular_graphics 'Bruker SHELXTL'
_computing_publication_material 'Bruker SHELXTL'
_computing_structure_refinement 'SHELXL-97 (Sheldrick, 1997)'
_computing_structure_solution 'SHELXS-97 (Sheldrick, 1990)'
_diffrn_ambient_temperature 293(2)
_diffrn_measured_fraction_theta_full 1.000
_diffrn_measured_fraction_theta_max 1.000
_diffrn_measurement_device_type 'rigaku saturn'
_diffrn_measurement_method '\w scans'
_diffrn_radiation_monochromator confocal
_diffrn_radiation_source 'rotating anode'
_diffrn_radiation_type MoK\a
_diffrn_radiation_wavelength 0.71073
_diffrn_reflns_av_R_equivalents 0.0518
_diffrn_reflns_av_sigmaI/netI 0.0478
_diffrn_reflns_limit_h_max 11
_diffrn_reflns_limit_h_min -12
_diffrn_reflns_limit_k_max 22
_diffrn_reflns_limit_k_min -15
_diffrn_reflns_limit_l_max 15
_diffrn_reflns_limit_l_min -15
_diffrn_reflns_number 17703
_diffrn_reflns_theta_full 27.88
_diffrn_reflns_theta_max 27.88
_diffrn_reflns_theta_min 2.11
_diffrn_standards_decay_% 0
_diffrn_standards_interval_count 0
_diffrn_standards_interval_time 0
_diffrn_standards_number 0
_exptl_absorpt_coefficient_mu 0.184
_exptl_absorpt_correction_T_max 0.9783
_exptl_absorpt_correction_T_min 0.9642
_exptl_absorpt_correction_type multi-scan
_exptl_absorpt_process_details crystalclear
_exptl_crystal_density_diffrn 1.200
_exptl_crystal_density_method 'not measured'
_exptl_crystal_F_000 728
_exptl_crystal_size_max 0.20
_exptl_crystal_size_mid 0.18
_exptl_crystal_size_min 0.12
_refine_diff_density_max 0.164
_refine_diff_density_min -0.184
_refine_diff_density_rms 0.039
_refine_ls_abs_structure_details 'Flack H D (1983), Acta Cryst. A39, 876-881'
_refine_ls_abs_structure_Flack 0.00(7)
_refine_ls_extinction_coef 0.074(3)
_refine_ls_extinction_expression Fc^*^=kFc[1+0.001xFc^2^\l^3^/sin(2\q)]^-1/4^
_refine_ls_extinction_method SHELXL
_refine_ls_goodness_of_fit_ref 0.979
_refine_ls_hydrogen_treatment constr
_refine_ls_matrix_type full
_refine_ls_number_parameters 212
_refine_ls_number_reflns 4426
_refine_ls_number_restraints 1
_refine_ls_restrained_S_all 0.979
_refine_ls_R_factor_all 0.0585
_refine_ls_R_factor_gt 0.0441
_refine_ls_shift/su_max 0.004
_refine_ls_shift/su_mean 0.000
_refine_ls_structure_factor_coef Fsqd
_refine_ls_weighting_details 'calc w=1/[\s^2^(Fo^2^)+(0.0600P)^2^+0.0000P] where P=(Fo^2^+2Fc^2^)/3'
_refine_ls_weighting_scheme calc
_refine_ls_wR_factor_gt 0.0986
_refine_ls_wR_factor_ref 0.1084
_reflns_number_gt 3293
_reflns_number_total 4426
_reflns_threshold_expression >2sigma(I)
_cod_data_source_file c5ra10513g2.cif
_cod_data_source_block r141014a1
_cod_depositor_comments
;
The following automatic conversions were performed:

'_symmetry_cell_setting' value 'Orthorhombic' changed to
'orthorhombic' according to
/usr/data/users/saulius/crontab/automatic-downloads/rss-feeds/RSC/lib/dictionaries/cif_core.dic
dictionary named 'cif_core.dic' version 2.4.2 from 2011-04-26.

'_exptl_absorpt_correction_type' value 'MULTI-SCAN' changed to
'multi-scan' according to
/usr/data/users/saulius/crontab/automatic-downloads/rss-feeds/RSC/lib/dictionaries/cif_core.dic
dictionary named 'cif_core.dic' version 2.4.2 from 2011-04-26.

'_refine_ls_hydrogen_treatment' value 'CONSTR' changed to 'constr'
according to
/usr/data/users/saulius/crontab/automatic-downloads/rss-feeds/RSC/lib/dictionaries/cif_core.dic
dictionary named 'cif_core.dic' version 2.4.2 from 2011-04-26.

Automatic conversion script
Id: cif_fix_values 3271 2015-04-21 07:52:19Z andrius 
;
_cod_original_sg_symbol_H-M Pna2(1)
_cod_database_code 7221557

loop_
_symmetry_equiv_pos_as_xyz
'x, y, z'
'-x, -y, z+1/2'
'x+1/2, -y+1/2, z'
'-x+1/2, y+1/2, z+1/2'

loop_
_atom_site_label
_atom_site_type_symbol
_atom_site_fract_x
_atom_site_fract_y
_atom_site_fract_z
_atom_site_U_iso_or_equiv
_atom_site_adp_type
_atom_site_occupancy
_atom_site_symmetry_multiplicity
_atom_site_calc_flag
_atom_site_refinement_flags
S1 S -0.08145(5) 0.10979(3) 0.71077(5) 0.05432(18) Uani 1 1 d .
O1 O -0.13395(17) 0.03576(11) 0.75032(15) 0.0737(5) Uani 1 1 d .
O2 O -0.17996(16) 0.16808(11) 0.67307(14) 0.0742(5) Uani 1 1 d .
N1 N 0.02725(17) 0.09195(10) 0.60473(14) 0.0457(4) Uani 1 1 d .
C1 C 0.1348(2) 0.02912(11) 0.6218(2) 0.0472(5) Uani 1 1 d .
H1A H 0.1040 -0.0184 0.5840 0.057 Uiso 1 1 calc R
H1B H 0.1480 0.0185 0.7029 0.057 Uiso 1 1 calc R
C2 C 0.2751(2) 0.05972(11) 0.56815(18) 0.0448(5) Uani 1 1 d .
C3 C 0.2167(2) 0.11586(12) 0.47838(19) 0.0504(5) Uani 1 1 d .
H3A H 0.1890 0.0878 0.4095 0.061 Uiso 1 1 calc R
H3B H 0.2892 0.1542 0.4581 0.061 Uiso 1 1 calc R
C4 C 0.0861(2) 0.15554(12) 0.53199(17) 0.0441(4) Uani 1 1 d .
H4 H 0.1195 0.1978 0.5820 0.053 Uiso 1 1 calc R
C5 C -0.0232(3) 0.18909(12) 0.4457(2) 0.0555(6) Uani 1 1 d .
H5 H -0.0996 0.2144 0.4902 0.067 Uiso 1 1 calc R
C6 C -0.0934(3) 0.12783(17) 0.3716(3) 0.0845(9) Uani 1 1 d .
H6A H -0.1624 0.1521 0.3217 0.127 Uiso 1 1 calc R
H6B H -0.1412 0.0904 0.4195 0.127 Uiso 1 1 calc R
H6C H -0.0213 0.1021 0.3264 0.127 Uiso 1 1 calc R
C7 C 0.0510(4) 0.25213(18) 0.3753(3) 0.0849(9) Uani 1 1 d .
H7A H 0.1204 0.2285 0.3250 0.127 Uiso 1 1 calc R
H7B H 0.0988 0.2880 0.4258 0.127 Uiso 1 1 calc R
H7C H -0.0193 0.2796 0.3305 0.127 Uiso 1 1 calc R
C8 C 0.3669(2) 0.10238(13) 0.6576(2) 0.0546(6) Uani 1 1 d .
H8A H 0.4415 0.1316 0.6183 0.065 Uiso 1 1 calc R
H8B H 0.3066 0.1394 0.6982 0.065 Uiso 1 1 calc R
C9 C 0.4373(3) 0.04853(14) 0.7445(2) 0.0670(7) Uani 1 1 d .
H9A H 0.3636 0.0253 0.7925 0.080 Uiso 1 1 calc R
H9B H 0.5009 0.0786 0.7935 0.080 Uiso 1 1 calc R
C10 C 0.5231(3) -0.01568(15) 0.6857(3) 0.0773(8) Uani 1 1 d .
H10A H 0.6038 0.0070 0.6448 0.093 Uiso 1 1 calc R
H10B H 0.5608 -0.0513 0.7429 0.093 Uiso 1 1 calc R
C11 C 0.4284(3) -0.05998(14) 0.6021(2) 0.0692(7) Uani 1 1 d .
H11A H 0.4853 -0.0994 0.5632 0.083 Uiso 1 1 calc R
H11B H 0.3521 -0.0861 0.6439 0.083 Uiso 1 1 calc R
C12 C 0.3632(2) -0.00535(13) 0.5142(2) 0.0604(6) Uani 1 1 d .
H12A H 0.3020 -0.0351 0.4630 0.072 Uiso 1 1 calc R
H12B H 0.4399 0.0174 0.4687 0.072 Uiso 1 1 calc R
C13 C 0.0225(2) 0.14944(12) 0.82274(19) 0.0482(5) Uani 1 1 d .
C14 C 0.0613(2) 0.22777(13) 0.8207(2) 0.0570(6) Uani 1 1 d .
H14 H 0.0276 0.2603 0.7627 0.068 Uiso 1 1 calc R
C15 C 0.1507(3) 0.25686(14) 0.9058(2) 0.0595(6) Uani 1 1 d .
H15 H 0.1767 0.3092 0.9040 0.071 Uiso 1 1 calc R
C16 C 0.2021(2) 0.21031(14) 0.9926(2) 0.0566(5) Uani 1 1 d .
C17 C 0.1613(3) 0.13276(14) 0.9944(2) 0.0604(6) Uani 1 1 d .
H17 H 0.1937 0.1006 1.0532 0.072 Uiso 1 1 calc R
C18 C 0.0730(2) 0.10253(14) 0.9100(2) 0.0549(5) Uani 1 1 d .
H18 H 0.0474 0.0501 0.9120 0.066 Uiso 1 1 calc R
C19 C 0.2991(3) 0.24232(17) 1.0838(2) 0.0796(8) Uani 1 1 d .
H19A H 0.3352 0.2003 1.1301 0.119 Uiso 1 1 calc R
H19B H 0.2462 0.2780 1.1312 0.119 Uiso 1 1 calc R
H19C H 0.3783 0.2691 1.0485 0.119 Uiso 1 1 calc R

loop_
_atom_site_aniso_label
_atom_site_aniso_U_11
_atom_site_aniso_U_22
_atom_site_aniso_U_33
_atom_site_aniso_U_23
_atom_site_aniso_U_13
_atom_site_aniso_U_12
S1 0.0395(3) 0.0737(4) 0.0497(3) 0.0026(3) 0.0030(3) 0.0008(2)
O1 0.0588(9) 0.0896(11) 0.0728(12) 0.0104(10) 0.0086(9) -0.0287(9)
O2 0.0494(8) 0.1072(13) 0.0660(10) 0.0002(10) 0.0022(8) 0.0317(9)
N1 0.0409(9) 0.0513(9) 0.0448(9) 0.0019(8) -0.0004(8) 0.0013(7)
C1 0.0447(10) 0.0427(11) 0.0543(11) -0.0029(10) -0.0065(9) 0.0023(9)
C2 0.0429(10) 0.0462(11) 0.0453(10) -0.0058(9) -0.0027(9) 0.0013(9)
C3 0.0495(12) 0.0590(12) 0.0428(11) -0.0011(10) 0.0031(9) 0.0029(9)
C4 0.0474(10) 0.0467(11) 0.0383(10) -0.0011(9) 0.0001(8) 0.0007(9)
C5 0.0625(13) 0.0526(13) 0.0515(12) 0.0039(10) -0.0025(11) 0.0134(11)
C6 0.0927(19) 0.0874(19) 0.0734(18) -0.0134(15) -0.0397(16) 0.0203(16)
C7 0.0948(19) 0.083(2) 0.0767(19) 0.0292(15) 0.0115(16) 0.0180(15)
C8 0.0510(12) 0.0542(12) 0.0585(13) -0.0107(10) -0.0097(11) -0.0047(10)
C9 0.0698(14) 0.0658(14) 0.0653(15) -0.0118(12) -0.0292(12) 0.0069(12)
C10 0.0673(15) 0.0732(16) 0.091(2) -0.0153(15) -0.0335(15) 0.0177(13)
C11 0.0646(14) 0.0576(14) 0.0852(19) -0.0195(14) -0.0189(13) 0.0170(11)
C12 0.0524(12) 0.0672(15) 0.0615(14) -0.0211(12) -0.0081(11) 0.0129(11)
C13 0.0465(11) 0.0542(12) 0.0440(10) 0.0025(10) 0.0095(10) 0.0064(10)
C14 0.0726(14) 0.0533(13) 0.0452(11) 0.0041(10) 0.0091(12) 0.0114(11)
C15 0.0727(15) 0.0554(13) 0.0504(12) -0.0067(11) 0.0111(12) -0.0035(11)
C16 0.0512(12) 0.0708(15) 0.0478(11) -0.0122(12) 0.0081(10) 0.0070(11)
C17 0.0677(14) 0.0641(14) 0.0493(12) 0.0024(11) -0.0010(11) 0.0108(11)
C18 0.0614(13) 0.0529(13) 0.0503(12) 0.0044(10) 0.0058(11) 0.0010(10)
C19 0.0674(14) 0.101(2) 0.0700(17) -0.0270(16) -0.0018(13) 0.0081(16)

loop_
_atom_type_symbol
_atom_type_description
_atom_type_scat_dispersion_real
_atom_type_scat_dispersion_imag
_atom_type_scat_source
C C 0.0033 0.0016 'International Tables Vol C Tables 4.2.6.8 and 6.1.1.4'
H H 0.0000 0.0000 'International Tables Vol C Tables 4.2.6.8 and 6.1.1.4'
N N 0.0061 0.0033 'International Tables Vol C Tables 4.2.6.8 and 6.1.1.4'
O O 0.0106 0.0060 'International Tables Vol C Tables 4.2.6.8 and 6.1.1.4'
S S 0.1246 0.1234 'International Tables Vol C Tables 4.2.6.8 and 6.1.1.4'

loop_
_geom_angle_atom_site_label_1
_geom_angle_atom_site_label_2
_geom_angle_atom_site_label_3
_geom_angle
O2 S1 O1 120.10(10)
O2 S1 N1 107.27(10)
O1 S1 N1 106.75(10)
O2 S1 C13 108.03(11)
O1 S1 C13 106.87(11)
N1 S1 C13 107.20(8)
C1 N1 C4 111.27(15)
C1 N1 S1 116.98(14)
C4 N1 S1 121.59(14)
N1 C1 C2 105.57(15)
N1 C1 H1A 110.6
C2 C1 H1A 110.6
N1 C1 H1B 110.6
C2 C1 H1B 110.6
H1A C1 H1B 108.8
C12 C2 C3 111.89(18)
C12 C2 C8 109.41(16)
C3 C2 C8 111.31(17)
C12 C2 C1 111.93(17)
C3 C2 C1 101.13(16)
C8 C2 C1 111.00(18)
C2 C3 C4 106.54(17)
C2 C3 H3A 110.4
C4 C3 H3A 110.4
C2 C3 H3B 110.4
C4 C3 H3B 110.4
H3A C3 H3B 108.6
N1 C4 C3 101.44(16)
N1 C4 C5 113.86(16)
C3 C4 C5 115.09(17)
N1 C4 H4 108.7
C3 C4 H4 108.7
C5 C4 H4 108.7
C6 C5 C7 112.4(2)
C6 C5 C4 113.47(18)
C7 C5 C4 108.6(2)
C6 C5 H5 107.3
C7 C5 H5 107.3
C4 C5 H5 107.3
C5 C6 H6A 109.5
C5 C6 H6B 109.5
H6A C6 H6B 109.5
C5 C6 H6C 109.5
H6A C6 H6C 109.5
H6B C6 H6C 109.5
C5 C7 H7A 109.5
C5 C7 H7B 109.5
H7A C7 H7B 109.5
C5 C7 H7C 109.5
H7A C7 H7C 109.5
H7B C7 H7C 109.5
C9 C8 C2 113.72(18)
C9 C8 H8A 108.8
C2 C8 H8A 108.8
C9 C8 H8B 108.8
C2 C8 H8B 108.8
H8A C8 H8B 107.7
C8 C9 C10 111.4(2)
C8 C9 H9A 109.3
C10 C9 H9A 109.3
C8 C9 H9B 109.3
C10 C9 H9B 109.3
H9A C9 H9B 108.0
C11 C10 C9 110.40(19)
C11 C10 H10A 109.6
C9 C10 H10A 109.6
C11 C10 H10B 109.6
C9 C10 H10B 109.6
H10A C10 H10B 108.1
C12 C11 C10 110.8(2)
C12 C11 H11A 109.5
C10 C11 H11A 109.5
C12 C11 H11B 109.5
C10 C11 H11B 109.5
H11A C11 H11B 108.1
C11 C12 C2 113.0(2)
C11 C12 H12A 109.0
C2 C12 H12A 109.0
C11 C12 H12B 109.0
C2 C12 H12B 109.0
H12A C12 H12B 107.8
C18 C13 C14 119.2(2)
C18 C13 S1 120.50(17)
C14 C13 S1 120.16(17)
C15 C14 C13 119.4(2)
C15 C14 H14 120.3
C13 C14 H14 120.3
C16 C15 C14 121.7(2)
C16 C15 H15 119.2
C14 C15 H15 119.2
C15 C16 C17 118.4(2)
C15 C16 C19 121.2(2)
C17 C16 C19 120.4(2)
C18 C17 C16 120.8(2)
C18 C17 H17 119.6
C16 C17 H17 119.6
C13 C18 C17 120.5(2)
C13 C18 H18 119.7
C17 C18 H18 119.7
C16 C19 H19A 109.5
C16 C19 H19B 109.5
H19A C19 H19B 109.5
C16 C19 H19C 109.5
H19A C19 H19C 109.5
H19B C19 H19C 109.5

loop_
_geom_bond_atom_site_label_1
_geom_bond_atom_site_label_2
_geom_bond_distance
S1 O2 1.4250(16)
S1 O1 1.4366(17)
S1 N1 1.6249(17)
S1 C13 1.760(2)
N1 C1 1.483(3)
N1 C4 1.486(3)
C1 C2 1.538(3)
C1 H1A 0.9700
C1 H1B 0.9700
C2 C12 1.520(3)
C2 C3 1.522(3)
C2 C8 1.533(3)
C3 C4 1.525(3)
C3 H3A 0.9700
C3 H3B 0.9700
C4 C5 1.540(3)
C4 H4 0.9800
C5 C6 1.509(3)
C5 C7 1.523(4)
C5 H5 0.9800
C6 H6A 0.9600
C6 H6B 0.9600
C6 H6C 0.9600
C7 H7A 0.9600
C7 H7B 0.9600
C7 H7C 0.9600
C8 C9 1.519(3)
C8 H8A 0.9700
C8 H8B 0.9700
C9 C10 1.523(3)
C9 H9A 0.9700
C9 H9B 0.9700
C10 C11 1.516(3)
C10 H10A 0.9700
C10 H10B 0.9700
C11 C12 1.514(3)
C11 H11A 0.9700
C11 H11B 0.9700
C12 H12A 0.9700
C12 H12B 0.9700
C13 C18 1.379(3)
C13 C14 1.392(3)
C14 C15 1.387(3)
C14 H14 0.9300
C15 C16 1.375(3)
C15 H15 0.9300
C16 C17 1.384(3)
C16 C19 1.498(4)
C17 C18 1.382(3)
C17 H17 0.9300
C18 H18 0.9300
C19 H19A 0.9600
C19 H19B 0.9600
C19 H19C 0.9600

loop_
_geom_torsion_atom_site_label_1
_geom_torsion_atom_site_label_2
_geom_torsion_atom_site_label_3
_geom_torsion_atom_site_label_4
_geom_torsion
O2 S1 N1 C1 -176.40(14)
O1 S1 N1 C1 -46.45(16)
C13 S1 N1 C1 67.78(16)
O2 S1 N1 C4 41.33(17)
O1 S1 N1 C4 171.28(15)
C13 S1 N1 C4 -74.49(17)
C4 N1 C1 C2 6.8(2)
S1 N1 C1 C2 -139.17(14)
N1 C1 C2 C12 -146.01(17)
N1 C1 C2 C3 -26.8(2)
N1 C1 C2 C8 91.43(19)
C12 C2 C3 C4 157.07(17)
C8 C2 C3 C4 -80.2(2)
C1 C2 C3 C4 37.8(2)
C1 N1 C4 C3 16.1(2)
S1 N1 C4 C3 160.32(14)
C1 N1 C4 C5 140.36(17)
S1 N1 C4 C5 -75.5(2)
C2 C3 C4 N1 -33.6(2)
C2 C3 C4 C5 -157.03(17)
N1 C4 C5 C6 -53.0(3)
C3 C4 C5 C6 63.5(3)
N1 C4 C5 C7 -178.80(19)
C3 C4 C5 C7 -62.3(2)
C12 C2 C8 C9 -51.6(3)
C3 C2 C8 C9 -175.74(19)
C1 C2 C8 C9 72.4(2)
C2 C8 C9 C10 53.4(3)
C8 C9 C10 C11 -55.0(3)
C9 C10 C11 C12 57.0(3)
C10 C11 C12 C2 -57.7(3)
C3 C2 C12 C11 177.35(19)
C8 C2 C12 C11 53.5(2)
C1 C2 C12 C11 -70.0(2)
O2 S1 C13 C18 148.48(17)
O1 S1 C13 C18 17.9(2)
N1 S1 C13 C18 -96.21(18)
O2 S1 C13 C14 -35.14(19)
O1 S1 C13 C14 -165.67(17)
N1 S1 C13 C14 80.17(18)
C18 C13 C14 C15 0.5(3)
S1 C13 C14 C15 -175.94(16)
C13 C14 C15 C16 -0.2(3)
C14 C15 C16 C17 -0.6(3)
C14 C15 C16 C19 179.7(2)
C15 C16 C17 C18 1.0(3)
C19 C16 C17 C18 -179.3(2)
C14 C13 C18 C17 -0.1(3)
S1 C13 C18 C17 176.35(17)
C16 C17 C18 C13 -0.7(3)
